data_4128823
loop_
_publ_author_name
'Su, Yuanting'
'Huan Do, Dinh Cao'
'Li, Yongxin'
'Kinjo, Rei'

_publ_section_title
;
 Metal-Free Selective Borylation of Arenes by a Diazadiborinine via
 C-H/C-F Bond Activation and Dearomatization.
;
_journal_issue 35
_journal_name_full 'Journal of the American Chemical Society'
_journal_page_first 13729
_journal_page_last 13733
_journal_paper_doi 10.1021/jacs.9b06022
_journal_volume 141
_journal_year 2019
_chemical_formula_sum 'C66 H55 B2 Cl F4 N4'
_chemical_formula_weight 1037.21
_space_group_crystal_system monoclinic
_space_group_IT_number 14
_space_group_name_Hall '-P 2ybc'
_space_group_name_H-M_alt 'P 1 21/c 1'
_atom_sites_solution_hydrogens geom
_atom_sites_solution_primary dual
_cell_angle_alpha 90
_cell_angle_beta 110.3856(13)
_cell_angle_gamma 90
_cell_formula_units_Z 4
_cell_length_a 19.5364(5)
_cell_length_b 16.2465(4)
_cell_length_c 18.3739(4)
_cell_measurement_reflns_used 9952
_cell_measurement_temperature 100.(2)
_cell_measurement_theta_max 29.0219
_cell_measurement_theta_min 2.4668
_cell_volume 5466.6(2)
_computing_cell_refinement 'SAINT V8.38A (Bruker AXS Inc., 2017)'
_computing_data_collection 'APEX3 (Bruker AXS Inc., 2018)'
_computing_data_reduction 'SAINT V8.38A (Bruker AXS Inc., 2017)'
_computing_molecular_graphics 'XP (Bruker AXS Inc., 2018)'
_computing_publication_material 'APEX3 (Bruker AXS Inc., 2018)'
_computing_structure_refinement 'SHELXL-2017/1 (Sheldrick, 2017)'
_computing_structure_solution 'XT, VERSION 2014/5'
_diffrn_ambient_temperature 100.(2)
_diffrn_detector_area_resol_mean 7.4074
_diffrn_measured_fraction_theta_full 0.994
_diffrn_measured_fraction_theta_max 0.994
_diffrn_measurement_device_type 'Photon II CPADs detector'
_diffrn_measurement_method 'phi and omega scans'
_diffrn_radiation_monochromator 'Multilayer Mirror'
_diffrn_radiation_type MoK\a
_diffrn_radiation_wavelength 0.71073
_diffrn_reflns_av_R_equivalents 0.0616
_diffrn_reflns_av_unetI/netI 0.0492
_diffrn_reflns_limit_h_max 23
_diffrn_reflns_limit_h_min -23
_diffrn_reflns_limit_k_max 19
_diffrn_reflns_limit_k_min -19
_diffrn_reflns_limit_l_max 21
_diffrn_reflns_limit_l_min -21
_diffrn_reflns_number 44909
_diffrn_reflns_theta_full 25.00
_diffrn_reflns_theta_max 25.00
_diffrn_reflns_theta_min 2.26
_diffrn_source 'Incoatec microfocus source'
_diffrn_source_type 'Bruker D8 Quest'
_exptl_absorpt_coefficient_mu 0.129
_exptl_absorpt_correction_T_max 0.98
_exptl_absorpt_correction_T_min 0.84
_exptl_absorpt_correction_type multi-scan
_exptl_absorpt_process_details
;
SADABS-2016/2 - Bruker AXS area detector scaling and absorption correction
;
_exptl_crystal_colour colourless
_exptl_crystal_density_diffrn 1.260
_exptl_crystal_density_method 'not measured'
_exptl_crystal_description block
_exptl_crystal_F_000 2168
_exptl_crystal_size_max 0.220
_exptl_crystal_size_mid 0.200
_exptl_crystal_size_min 0.180
_refine_diff_density_max 0.812
_refine_diff_density_min -0.636
_refine_ls_extinction_coef 0.0076(17)
_refine_ls_extinction_method 'SHELXL-2017/1 (Sheldrick 2017)'
_refine_ls_goodness_of_fit_ref 1.035
_refine_ls_hydrogen_treatment constr
_refine_ls_matrix_type full
_refine_ls_number_parameters 924
_refine_ls_number_reflns 9569
_refine_ls_number_restraints 2112
_refine_ls_restrained_S_all 0.995
_refine_ls_R_factor_all 0.1076
_refine_ls_R_factor_gt 0.0785
_refine_ls_shift/su_max 0.054
_refine_ls_shift/su_mean 0.001
_refine_ls_structure_factor_coef Fsqd
_refine_ls_weighting_details 'w=1/[\s^2^(Fo^2^)+(0.1039P)^2^+10.4066P] where P=(Fo^2^+2Fc^2^)/3'
_refine_ls_weighting_scheme calc
_refine_ls_wR_factor_gt 0.2048
_refine_ls_wR_factor_ref 0.2315
_reflns_number_gt 6958
_reflns_number_total 9569
_reflns_threshold_expression 'I > 2\s(I)'
_cod_data_source_file ja9b06022_si_009.cif
_cod_data_source_block rei1261m
_cod_depositor_comments
;
The following automatic conversions were performed:

data item '_exptl_absorpt_correction_type' value 'Multi-Scan' was
changed to 'multi-scan' in accordance with the
/home/data/users/saulius/crontab/automatic-downloads/current/ACS/lib/dictionaries/cif_core.dic
dictionary named 'cif_core.dic' version 2.4.2 last updated on
2011-04-26.

Automatic conversion script
Id: cif_fix_values 6909 2019-04-08 15:41:33Z antanas 
;
_cod_database_code 4128823

loop_
_space_group_symop_operation_xyz
'x, y, z'
'-x, y+1/2, -z+1/2'
'-x, -y, -z'
'x, -y-1/2, z-1/2'

loop_
_atom_site_type_symbol
_atom_site_label
_atom_site_fract_x
_atom_site_fract_y
_atom_site_fract_z
_atom_site_U_iso_or_equiv
_atom_site_adp_type
_atom_site_calc_flag
_atom_site_refinement_flags_adp
_atom_site_refinement_flags_occupancy
_atom_site_refinement_flags_posn
_atom_site_occupancy
_atom_site_disorder_assembly
_atom_site_disorder_group
B B1 0.2350(2) 0.4754(2) 0.5165(2) 0.0264(8) Uani d . . . 1.0 . .
B B2 0.2882(2) 0.6391(3) 0.4529(2) 0.0317(9) Uani d . . . 1.0 . .
C C1 0.20731(19) 0.5995(2) 0.4200(2) 0.0299(7) Uani d . . D 1.0 . .
C C2 0.0908(4) 0.5759(6) 0.3527(6) 0.041(2) Uani d U P D 0.454(3) A 1
C C3 0.1133(4) 0.5171(5) 0.4089(6) 0.031(2) Uani d U P D 0.454(3) A 1
C C4 0.0716(3) 0.4464(3) 0.4242(3) 0.0297(15) Uani d U P DG 0.454(3) A 1
C C5 0.0473(3) 0.4473(3) 0.4868(3) 0.0369(16) Uani d U P DG 0.454(3) A 1
H H5 0.062191 0.490082 0.524273 0.044 Uiso calc U P R 0.454(3) A 1
C C6 0.0010(3) 0.3856(4) 0.4946(3) 0.0509(18) Uani d U P DG 0.454(3) A 1
H H6 -0.015616 0.386137 0.537383 0.061 Uiso calc U P R 0.454(3) A 1
C C7 -0.0208(3) 0.3229(3) 0.4398(4) 0.059(2) Uani d U P DG 0.454(3) A 1
H H7 -0.052406 0.280746 0.445077 0.071 Uiso calc U P R 0.454(3) A 1
C C8 0.0035(4) 0.3221(3) 0.3771(3) 0.0595(19) Uani d U P DG 0.454(3) A 1
H H8 -0.011389 0.279299 0.339661 0.071 Uiso calc U P R 0.454(3) A 1
C C9 0.0498(4) 0.3838(3) 0.3693(3) 0.0448(17) Uani d U P DG 0.454(3) A 1
H H9 0.066419 0.383243 0.326551 0.054 Uiso calc U P R 0.454(3) A 1
C C10 0.0151(3) 0.5940(6) 0.3035(4) 0.0595(19) Uani d U P DG 0.454(3) A 1
C C11 -0.0029(4) 0.6101(6) 0.2247(4) 0.081(2) Uani d U P DG 0.454(3) A 1
H H11 0.032323 0.601842 0.200526 0.097 Uiso calc U P R 0.454(3) A 1
C C12 -0.0724(4) 0.6382(7) 0.1814(4) 0.100(2) Uani d U P DG 0.454(3) A 1
H H12 -0.084642 0.64916 0.127568 0.12 Uiso calc U P R 0.454(3) A 1
C C13 -0.1239(3) 0.6502(7) 0.2168(5) 0.105(3) Uani d U P DG 0.454(3) A 1
H H13 -0.17139 0.669441 0.187212 0.126 Uiso calc U P R 0.454(3) A 1
C C14 -0.1060(4) 0.6342(6) 0.2956(5) 0.097(3) Uani d U P DG 0.454(3) A 1
H H14 -0.141172 0.642404 0.319814 0.116 Uiso calc U P R 0.454(3) A 1
C C15 -0.0365(4) 0.6061(6) 0.3389(4) 0.075(2) Uani d U P DG 0.454(3) A 1
H H15 -0.024206 0.595086 0.392773 0.09 Uiso calc U P R 0.454(3) A 1
C C16 0.1464(7) 0.7038(4) 0.3157(6) 0.0392(17) Uani d U P DG 0.454(3) A 1
C C17 0.1216(6) 0.7732(5) 0.3434(5) 0.0405(17) Uani d U P DG 0.454(3) A 1
C C18 0.1229(5) 0.8496(4) 0.3099(5) 0.0463(19) Uani d U P DG 0.454(3) A 1
H H18 0.105937 0.896975 0.328777 0.056 Uiso calc U P R 0.454(3) A 1
C C19 0.1489(4) 0.8567(3) 0.2488(4) 0.0449(19) Uani d U P DG 0.454(3) A 1
C C20 0.1737(5) 0.7874(4) 0.2211(4) 0.0419(18) Uani d U P DG 0.454(3) A 1
H H20 0.191545 0.792312 0.179341 0.05 Uiso calc U P R 0.454(3) A 1
C C21 0.1725(6) 0.7110(4) 0.2546(5) 0.0450(18) Uani d U P DG 0.454(3) A 1
C C22 0.1917(8) 0.6352(6) 0.2168(7) 0.049(3) Uani d U P D 0.454(3) A 1
H H22A 0.153703 0.625954 0.166003 0.073 Uiso calc U P R 0.454(3) A 1
H H22B 0.194899 0.587092 0.24996 0.073 Uiso calc U P R 0.454(3) A 1
H H22C 0.238724 0.643835 0.209969 0.073 Uiso calc U P R 0.454(3) A 1
C C23 0.1536(7) 0.9400(6) 0.2132(7) 0.062(3) Uani d U P D 0.454(3) A 1
H H23A 0.174721 0.933218 0.172368 0.093 Uiso calc U P R 0.454(3) A 1
H H23B 0.184527 0.976903 0.25345 0.093 Uiso calc U P R 0.454(3) A 1
H H23C 0.104541 0.963638 0.190761 0.093 Uiso calc U P R 0.454(3) A 1
C C24 0.0854(12) 0.7659(11) 0.4044(11) 0.051(3) Uani d U P D 0.454(3) A 1
H H24A 0.032361 0.761324 0.378601 0.077 Uiso calc U P R 0.454(3) A 1
H H24B 0.096645 0.814892 0.43759 0.077 Uiso calc U P R 0.454(3) A 1
H H24C 0.103781 0.716823 0.436213 0.077 Uiso calc U P R 0.454(3) A 1
N N2 0.1507(5) 0.6261(8) 0.3569(8) 0.037(2) Uani d U P D 0.454(3) A 1
C C2A 0.0933(3) 0.5658(5) 0.3390(5) 0.0410(19) Uani d U P D 0.546(3) A 2
C C3A 0.1188(4) 0.5061(4) 0.3941(5) 0.033(2) Uani d U P D 0.546(3) A 2
C C4A 0.0814(3) 0.4265(2) 0.3952(3) 0.0399(15) Uani d U P DG 0.546(3) A 2
C C5A 0.0549(3) 0.4094(3) 0.4546(3) 0.0495(15) Uani d U P DG 0.546(3) A 2
H H5A 0.060143 0.448773 0.494444 0.059 Uiso calc U P R 0.546(3) A 2
C C6A 0.0205(3) 0.3347(3) 0.4558(3) 0.0616(18) Uani d U P DG 0.546(3) A 2
H H6A 0.002362 0.323044 0.496355 0.074 Uiso calc U P R 0.546(3) A 2
C C7A 0.0128(3) 0.2771(3) 0.3975(3) 0.069(2) Uani d U P DG 0.546(3) A 2
H H7A -0.01067 0.226043 0.398287 0.083 Uiso calc U P R 0.546(3) A 2
C C8A 0.0394(3) 0.2942(3) 0.3381(3) 0.0650(19) Uani d U P DG 0.546(3) A 2
H H8A 0.03408 0.25477 0.298308 0.078 Uiso calc U P R 0.546(3) A 2
C C9A 0.0737(3) 0.3688(3) 0.3370(3) 0.0520(17) Uani d U P DG 0.546(3) A 2
H H9A 0.091861 0.380499 0.296396 0.062 Uiso calc U P R 0.546(3) A 2
C C10A 0.0226(3) 0.5702(4) 0.2721(3) 0.0519(17) Uani d U P DG 0.546(3) A 2
C C11A 0.0194(3) 0.5516(4) 0.1971(3) 0.076(2) Uani d U P DG 0.546(3) A 2
H H11A 0.062619 0.536997 0.187627 0.091 Uiso calc U P R 0.546(3) A 2
C C12A -0.0471(4) 0.5545(5) 0.1360(3) 0.090(2) Uani d U P DG 0.546(3) A 2
H H12A -0.049236 0.541753 0.084774 0.109 Uiso calc U P R 0.546(3) A 2
C C13A -0.1103(3) 0.5759(5) 0.1499(4) 0.100(3) Uani d U P DG 0.546(3) A 2
H H13A -0.155719 0.577785 0.108109 0.12 Uiso calc U P R 0.546(3) A 2
C C14A -0.1071(3) 0.5944(6) 0.2248(5) 0.109(3) Uani d U P DG 0.546(3) A 2
H H14A -0.150348 0.609062 0.234298 0.13 Uiso calc U P R 0.546(3) A 2
C C15A -0.0407(4) 0.5916(5) 0.2859(3) 0.093(2) Uani d U P DG 0.546(3) A 2
H H15A -0.038494 0.604308 0.337153 0.112 Uiso calc U P R 0.546(3) A 2
C C16A 0.1500(6) 0.6922(3) 0.3100(5) 0.0394(15) Uani d U P DG 0.546(3) A 2
C C17A 0.1293(5) 0.7690(4) 0.3284(4) 0.0452(16) Uani d U P DG 0.546(3) A 2
C C18A 0.1381(4) 0.8385(3) 0.2884(4) 0.0491(17) Uani d U P DG 0.546(3) A 2
H H18A 0.12401 0.890985 0.301025 0.059 Uiso calc U P R 0.546(3) A 2
C C19A 0.1676(4) 0.8311(3) 0.2299(4) 0.0505(17) Uani d U P DG 0.546(3) A 2
C C20A 0.1883(4) 0.7542(4) 0.2115(3) 0.0468(17) Uani d U P DG 0.546(3) A 2
H H20A 0.20848 0.749179 0.171538 0.056 Uiso calc U P R 0.546(3) A 2
C C21A 0.1795(5) 0.6848(3) 0.2515(4) 0.0401(15) Uani d U P DG 0.546(3) A 2
C C22A 0.1948(7) 0.5997(6) 0.2242(6) 0.045(2) Uani d U P D 0.546(3) A 2
H H22D 0.157482 0.586938 0.173909 0.068 Uiso calc U P R 0.546(3) A 2
H H22E 0.193766 0.558044 0.262351 0.068 Uiso calc U P R 0.546(3) A 2
H H22F 0.243064 0.599931 0.218965 0.068 Uiso calc U P R 0.546(3) A 2
C C23A 0.1817(8) 0.9059(6) 0.1883(7) 0.086(3) Uani d U P D 0.546(3) A 2
H H23D 0.209589 0.889689 0.155413 0.129 Uiso calc U P R 0.546(3) A 2
H H23E 0.209554 0.946634 0.226469 0.129 Uiso calc U P R 0.546(3) A 2
H H23F 0.134992 0.929973 0.155882 0.129 Uiso calc U P R 0.546(3) A 2
C C24A 0.0911(10) 0.7780(9) 0.3876(9) 0.055(3) Uani d U P D 0.546(3) A 2
H H24D 0.040441 0.759185 0.364506 0.083 Uiso calc U P R 0.546(3) A 2
H H24E 0.091737 0.835917 0.402714 0.083 Uiso calc U P R 0.546(3) A 2
H H24F 0.11656 0.744688 0.433517 0.083 Uiso calc U P R 0.546(3) A 2
N N2A 0.1492(4) 0.6234(6) 0.3584(6) 0.0359(17) Uani d U P D 0.546(3) A 2
C C25 0.33135(18) 0.59299(19) 0.53363(19) 0.0269(7) Uani d . . . 1.0 . .
C C26 0.41898(19) 0.55027(19) 0.64288(19) 0.0295(7) Uani d . . . 1.0 . .
C C27 0.36289(18) 0.49575(19) 0.62460(19) 0.0277(7) Uani d . . . 1.0 . .
C C28 0.36102(18) 0.41630(19) 0.66386(19) 0.0285(7) Uani d . . . 1.0 . .
C C29 0.3160(2) 0.4039(2) 0.7071(2) 0.0376(9) Uani d . . . 1.0 . .
H H29 0.285504 0.447074 0.712881 0.045 Uiso calc U . R 1.0 . .
C C30 0.3158(2) 0.3281(2) 0.7418(2) 0.0457(10) Uani d . . . 1.0 . .
H H30 0.284696 0.319523 0.770916 0.055 Uiso calc U . R 1.0 . .
C C31 0.3601(2) 0.2655(2) 0.7345(2) 0.0447(10) Uani d . . . 1.0 . .
H H31 0.359505 0.213813 0.758504 0.054 Uiso calc U . R 1.0 . .
C C32 0.4051(2) 0.2775(2) 0.6926(2) 0.0429(9) Uani d . . . 1.0 . .
H H32 0.435637 0.234 0.687486 0.051 Uiso calc U . R 1.0 . .
C C33 0.4064(2) 0.3528(2) 0.6577(2) 0.0371(8) Uani d . . . 1.0 . .
H H33 0.438304 0.361024 0.629457 0.045 Uiso calc U . R 1.0 . .
C C34 0.4892(2) 0.5504(2) 0.7088(2) 0.0355(8) Uani d . . . 1.0 . .
C C35 0.4897(2) 0.5617(2) 0.7837(2) 0.0443(10) Uani d . . . 1.0 . .
H H35 0.445265 0.571183 0.792631 0.053 Uiso calc U . R 1.0 . .
C C36 0.5557(3) 0.5590(3) 0.8460(2) 0.0564(12) Uani d . . . 1.0 . .
H H36 0.556296 0.566816 0.897425 0.068 Uiso calc U . R 1.0 . .
C C37 0.6203(3) 0.5452(2) 0.8330(3) 0.0559(12) Uani d . . . 1.0 . .
H H37 0.6652 0.543969 0.875549 0.067 Uiso calc U . R 1.0 . .
C C38 0.6199(3) 0.5331(3) 0.7591(3) 0.0579(12) Uani d . . . 1.0 . .
H H38 0.664293 0.522854 0.75045 0.069 Uiso calc U . R 1.0 . .
C C39 0.5546(2) 0.5360(2) 0.6969(3) 0.0477(10) Uani d . . . 1.0 . .
H H39 0.554554 0.527988 0.645656 0.057 Uiso calc U . R 1.0 . .
C C40 0.43999(18) 0.68513(19) 0.58541(19) 0.0291(7) Uani d . . . 1.0 . .
C C41 0.48651(19) 0.6869(2) 0.5425(2) 0.0320(8) Uani d . . . 1.0 . .
C C42 0.52125(19) 0.7615(2) 0.5397(2) 0.0333(8) Uani d . . . 1.0 . .
H H42 0.552303 0.764765 0.509844 0.04 Uiso calc U . R 1.0 . .
C C43 0.51161(19) 0.8306(2) 0.5790(2) 0.0324(8) Uani d . . . 1.0 . .
C C44 0.4677(2) 0.8248(2) 0.6238(2) 0.0330(8) Uani d . . . 1.0 . .
H H44 0.462175 0.871792 0.652072 0.04 Uiso calc U . R 1.0 . .
C C45 0.43138(19) 0.7527(2) 0.6288(2) 0.0323(8) Uani d . . . 1.0 . .
C C46 0.3872(2) 0.7483(2) 0.6813(2) 0.0415(9) Uani d . . . 1.0 . .
H H46A 0.417455 0.726026 0.731822 0.062 Uiso calc U . R 1.0 . .
H H46B 0.344873 0.712352 0.657964 0.062 Uiso calc U . R 1.0 . .
H H46C 0.370375 0.803571 0.688252 0.062 Uiso calc U . R 1.0 . .
C C47 0.5504(2) 0.9101(2) 0.5754(2) 0.0434(9) Uani d . . . 1.0 . .
H H47A 0.583469 0.901199 0.546441 0.065 Uiso calc U . R 1.0 . .
H H47B 0.578598 0.928369 0.628216 0.065 Uiso calc U . R 1.0 . .
H H47C 0.51438 0.952249 0.549262 0.065 Uiso calc U . R 1.0 . .
C C48 0.5020(2) 0.6124(2) 0.5017(3) 0.0422(9) Uani d . . . 1.0 . .
H H48A 0.474303 0.565215 0.509966 0.063 Uiso calc U . R 1.0 . .
H H48B 0.554298 0.5999 0.522603 0.063 Uiso calc U . R 1.0 . .
H H48C 0.487345 0.623728 0.445947 0.063 Uiso calc U . R 1.0 . .
C C49 0.24999(17) 0.3872(2) 0.48623(19) 0.0272(7) Uani d . . . 1.0 . .
C C50 0.2320(2) 0.3142(2) 0.5147(2) 0.0452(10) Uani d . . . 1.0 . .
H H50 0.208512 0.316257 0.552097 0.054 Uiso calc U . R 1.0 . .
C C51 0.2477(3) 0.2378(2) 0.4893(3) 0.0567(13) Uani d . . . 1.0 . .
H H51 0.235858 0.188662 0.510269 0.068 Uiso calc U . R 1.0 . .
C C52 0.2803(2) 0.2334(3) 0.4342(3) 0.0589(13) Uani d . . . 1.0 . .
H H52 0.290433 0.181557 0.416253 0.071 Uiso calc U . R 1.0 . .
C C53 0.2978(2) 0.3043(3) 0.4058(3) 0.0589(13) Uani d . . . 1.0 . .
H H53 0.321011 0.301654 0.368187 0.071 Uiso calc U . R 1.0 . .
C C54 0.2825(2) 0.3806(2) 0.4304(2) 0.0391(9) Uani d . . . 1.0 . .
H H54 0.294462 0.429115 0.408548 0.047 Uiso calc U . R 1.0 . .
C C56 0.2899(2) 0.7382(2) 0.4586(2) 0.0362(9) Uani d . . . 1.0 . .
C C57 0.3212(2) 0.7899(2) 0.4174(2) 0.0459(10) Uani d . . . 1.0 . .
H H57 0.343625 0.765905 0.38417 0.055 Uiso calc U . R 1.0 . .
C C58 0.3202(3) 0.8737(3) 0.4236(3) 0.0542(12) Uani d . . . 1.0 . .
C C59 0.2888(3) 0.9104(2) 0.4709(3) 0.0608(13) Uani d . . . 1.0 . .
C C60 0.2581(3) 0.8638(3) 0.5144(3) 0.0555(12) Uani d . . . 1.0 . .
H H60 0.23693 0.888486 0.548417 0.067 Uiso calc U . R 1.0 . .
C C61 0.2598(2) 0.7793(2) 0.5059(2) 0.0427(9) Uani d . . . 1.0 . .
C C62 0.1115(7) 0.2905(6) 0.1193(8) 0.120(3) Uani d U P G 0.451(3) B 1
H H62 0.086694 0.239114 0.111113 0.144 Uiso calc U P R 0.451(3) B 1
C C63 0.1031(7) 0.3429(8) 0.0570(6) 0.126(3) Uani d U P G 0.451(3) B 1
H H63 0.072564 0.327383 0.006234 0.151 Uiso calc U P R 0.451(3) B 1
C C64 0.1394(7) 0.4180(7) 0.0690(6) 0.120(3) Uani d U P G 0.451(3) B 1
H H64 0.133678 0.453842 0.026457 0.144 Uiso calc U P R 0.451(3) B 1
C C65 0.1841(6) 0.4407(6) 0.1433(8) 0.115(3) Uani d U P G 0.451(3) B 1
H H65 0.208923 0.492034 0.15156 0.138 Uiso calc U P R 0.451(3) B 1
C C66 0.1925(6) 0.3883(8) 0.2057(6) 0.119(3) Uani d U P G 0.451(3) B 1
H H66 0.223055 0.403767 0.25644 0.142 Uiso calc U P R 0.451(3) B 1
C C67 0.1562(7) 0.3131(7) 0.1936(7) 0.119(3) Uani d U P G 0.451(3) B 1
H H67 0.161941 0.277307 0.236218 0.143 Uiso calc U P R 0.451(3) B 1
C C62A 0.1056(14) 0.3342(14) 0.0734(13) 0.122(3) Uani d U P G 0.241(3) C 2
H H62A 0.114156 0.299835 0.035577 0.146 Uiso calc U P R 0.241(3) C 2
C C63A 0.0494(13) 0.3917(16) 0.0510(10) 0.121(3) Uani d U P G 0.241(3) C 2
H H63A 0.019542 0.396595 -0.002079 0.146 Uiso calc U P R 0.241(3) C 2
C C64A 0.0370(11) 0.4419(13) 0.1063(14) 0.121(4) Uani d U P G 0.241(3) C 2
H H64A -0.001423 0.481232 0.091061 0.145 Uiso calc U P R 0.241(3) C 2
C C65A 0.0807(13) 0.4347(14) 0.1840(13) 0.122(3) Uani d U P G 0.241(3) C 2
H H65A 0.072224 0.469109 0.221857 0.146 Uiso calc U P R 0.241(3) C 2
C C66A 0.1369(12) 0.3773(16) 0.2064(11) 0.120(3) Uani d U P G 0.241(3) C 2
H H66A 0.166838 0.372351 0.259514 0.144 Uiso calc U P R 0.241(3) C 2
C C67A 0.1494(12) 0.3270(13) 0.1511(14) 0.120(3) Uani d U P G 0.241(3) C 2
H H67A 0.187805 0.287713 0.166375 0.143 Uiso calc U P R 0.241(3) C 2
C C62B 0.0707(8) 0.3734(12) 0.0950(9) 0.117(3) Uani d U P G 0.308(3) D 3
H H62B 0.02514 0.375978 0.053521 0.141 Uiso calc U P R 0.308(3) D 3
C C63B 0.0746(8) 0.3910(11) 0.1703(11) 0.117(3) Uani d U P G 0.308(3) D 3
H H63B 0.031699 0.405609 0.180409 0.141 Uiso calc U P R 0.308(3) D 3
C C64B 0.1414(10) 0.3872(12) 0.2310(8) 0.120(3) Uani d U P G 0.308(3) D 3
H H64B 0.144015 0.399233 0.282475 0.144 Uiso calc U P R 0.308(3) D 3
C C65B 0.2042(8) 0.3658(12) 0.2162(10) 0.118(3) Uani d U P G 0.308(3) D 3
H H65B 0.249772 0.363225 0.257653 0.142 Uiso calc U P R 0.308(3) D 3
C C66B 0.2003(9) 0.3482(12) 0.1408(11) 0.116(3) Uani d U P G 0.308(3) D 3
H H66B 0.243215 0.333593 0.130766 0.14 Uiso calc U P R 0.308(3) D 3
C C67B 0.1336(11) 0.3520(12) 0.0802(8) 0.120(3) Uani d U P G 0.308(3) D 3
H H67B 0.1309 0.339969 0.0287 0.144 Uiso calc U P R 0.308(3) D 3
Cl Cl1 0.33404(5) 0.60341(6) 0.38187(5) 0.0396(3) Uani d . . . 1.0 . .
F F1 0.19883(11) 0.47103(11) 0.57024(11) 0.0334(5) Uani d . . . 1.0 . .
F F2 0.22780(14) 0.73288(13) 0.54768(13) 0.0495(6) Uani d . . . 1.0 . .
F F3 0.28846(19) 0.99376(15) 0.47622(17) 0.0814(10) Uani d . . . 1.0 . .
F F4 0.35038(18) 0.92171(16) 0.38260(17) 0.0800(10) Uani d . . . 1.0 . .
N N1 0.18708(15) 0.53068(16) 0.44712(16) 0.0285(6) Uani d . . D 1.0 . .
N N3 0.30911(15) 0.52293(15) 0.55709(15) 0.0253(6) Uani d . . . 1.0 . .
N N4 0.39827(15) 0.61125(16) 0.58548(16) 0.0293(6) Uani d . . . 1.0 . .

loop_
_atom_site_aniso_label
_atom_site_aniso_U_11
_atom_site_aniso_U_22
_atom_site_aniso_U_33
_atom_site_aniso_U_12
_atom_site_aniso_U_13
_atom_site_aniso_U_23
B1 0.028(2) 0.0241(18) 0.0282(19) -0.0007(15) 0.0111(16) 0.0038(15)
B2 0.033(2) 0.035(2) 0.029(2) -0.0025(17) 0.0138(17) 0.0076(16)
C1 0.0337(19) 0.0284(17) 0.0312(18) 0.0020(14) 0.0157(15) 0.0053(14)
C2 0.028(3) 0.045(3) 0.050(3) 0.002(3) 0.015(3) 0.017(3)
C3 0.020(3) 0.036(3) 0.041(4) 0.007(3) 0.015(3) 0.010(3)
C4 0.027(3) 0.031(3) 0.032(3) 0.005(2) 0.011(2) 0.009(2)
C5 0.038(3) 0.036(3) 0.041(3) -0.008(3) 0.018(3) 0.004(3)
C6 0.048(4) 0.050(4) 0.054(4) -0.019(3) 0.017(3) 0.009(3)
C7 0.055(4) 0.049(3) 0.059(4) -0.022(3) 0.003(3) 0.011(3)
C8 0.061(4) 0.045(3) 0.057(3) -0.016(3) 0.001(3) 0.006(3)
C9 0.047(3) 0.039(3) 0.043(3) -0.003(3) 0.007(3) 0.002(3)
C10 0.037(3) 0.075(4) 0.064(3) 0.009(3) 0.015(3) 0.026(3)
C11 0.060(4) 0.104(4) 0.068(3) 0.000(4) 0.008(3) 0.028(4)
C12 0.076(4) 0.114(4) 0.091(4) 0.014(4) 0.005(3) 0.032(4)
C13 0.082(4) 0.118(5) 0.098(4) 0.017(4) 0.009(4) 0.032(4)
C14 0.069(4) 0.122(5) 0.095(4) 0.024(4) 0.022(4) 0.028(4)
C15 0.052(4) 0.105(5) 0.073(4) 0.016(4) 0.027(3) 0.028(4)
C16 0.037(3) 0.039(3) 0.042(3) -0.001(3) 0.014(3) 0.019(3)
C17 0.036(3) 0.043(3) 0.047(4) 0.007(3) 0.022(3) 0.024(3)
C18 0.049(4) 0.048(3) 0.047(4) 0.006(3) 0.023(3) 0.022(3)
C19 0.049(4) 0.049(4) 0.044(4) 0.000(3) 0.025(3) 0.017(3)
C20 0.044(3) 0.049(4) 0.041(3) 0.001(3) 0.024(3) 0.014(3)
C21 0.040(3) 0.052(3) 0.045(3) 0.000(3) 0.017(3) 0.013(3)
C22 0.051(5) 0.048(5) 0.042(5) 0.000(6) 0.011(4) 0.018(5)
C23 0.061(6) 0.055(5) 0.071(6) -0.003(5) 0.025(5) 0.032(5)
C24 0.051(6) 0.054(6) 0.063(7) 0.017(5) 0.037(5) 0.029(5)
N2 0.030(3) 0.039(3) 0.042(3) 0.003(3) 0.014(3) 0.017(3)
C2A 0.030(3) 0.041(3) 0.050(3) 0.003(2) 0.010(2) 0.015(3)
C3A 0.021(3) 0.033(3) 0.045(3) 0.003(2) 0.010(3) 0.010(3)
C4A 0.026(3) 0.041(3) 0.045(3) -0.002(2) 0.003(2) 0.011(2)
C5A 0.039(3) 0.049(3) 0.057(3) -0.007(3) 0.012(3) 0.011(3)
C6A 0.052(3) 0.058(3) 0.068(3) -0.017(3) 0.011(3) 0.018(3)
C7A 0.060(4) 0.060(4) 0.066(4) -0.022(3) -0.005(3) 0.014(3)
C8A 0.062(4) 0.052(3) 0.059(3) -0.017(3) -0.006(3) 0.006(3)
C9A 0.046(3) 0.045(3) 0.051(3) -0.011(3) 0.000(3) 0.004(3)
C10A 0.035(3) 0.054(3) 0.058(3) 0.005(3) 0.004(3) 0.025(3)
C11A 0.059(4) 0.093(5) 0.059(3) -0.005(4) -0.001(3) 0.016(4)
C12A 0.074(4) 0.107(4) 0.069(4) -0.012(4) -0.001(3) 0.027(4)
C13A 0.076(4) 0.101(5) 0.094(4) 0.011(4) -0.006(4) 0.026(4)
C14A 0.079(4) 0.113(5) 0.115(4) 0.023(4) 0.009(4) 0.008(4)
C15A 0.060(3) 0.115(4) 0.092(4) 0.020(3) 0.010(3) 0.008(3)
C16A 0.035(3) 0.043(3) 0.043(3) 0.004(3) 0.017(2) 0.019(2)
C17A 0.048(3) 0.047(3) 0.044(3) 0.010(3) 0.020(3) 0.020(3)
C18A 0.055(3) 0.048(3) 0.049(3) 0.010(3) 0.023(3) 0.019(3)
C19A 0.053(3) 0.054(3) 0.050(3) 0.005(3) 0.025(3) 0.021(3)
C20A 0.050(3) 0.055(4) 0.043(3) 0.004(3) 0.025(3) 0.019(3)
C21A 0.039(3) 0.047(3) 0.038(3) 0.000(3) 0.018(2) 0.014(3)
C22A 0.051(4) 0.056(5) 0.030(4) 0.009(5) 0.015(3) 0.011(4)
C23A 0.105(7) 0.071(6) 0.090(6) 0.002(5) 0.044(5) 0.044(5)
C24A 0.059(6) 0.055(6) 0.057(6) 0.029(5) 0.027(4) 0.030(5)
N2A 0.030(3) 0.038(3) 0.041(3) 0.005(2) 0.014(3) 0.018(3)
C25 0.0313(18) 0.0216(16) 0.0315(17) -0.0021(13) 0.0155(15) -0.0012(13)
C26 0.0348(19) 0.0216(16) 0.0315(18) -0.0002(14) 0.0107(15) 0.0011(13)
C27 0.0312(18) 0.0213(16) 0.0314(17) 0.0020(13) 0.0119(15) 0.0019(13)
C28 0.0303(18) 0.0227(16) 0.0290(17) -0.0020(13) 0.0058(14) 0.0027(13)
C29 0.039(2) 0.0329(19) 0.044(2) 0.0064(16) 0.0180(17) 0.0106(16)
C30 0.047(2) 0.047(2) 0.047(2) -0.0001(19) 0.0206(19) 0.0175(19)
C31 0.052(2) 0.0299(19) 0.045(2) 0.0002(17) 0.0087(19) 0.0154(17)
C32 0.047(2) 0.0243(18) 0.053(2) 0.0084(16) 0.0125(19) 0.0071(17)
C33 0.037(2) 0.0305(19) 0.044(2) 0.0049(15) 0.0139(17) 0.0067(16)
C34 0.038(2) 0.0201(16) 0.042(2) -0.0034(14) 0.0067(16) 0.0047(15)
C35 0.048(2) 0.040(2) 0.041(2) -0.0139(18) 0.0098(18) 0.0063(17)
C36 0.069(3) 0.048(2) 0.037(2) -0.021(2) 0.000(2) 0.0071(19)
C37 0.050(3) 0.034(2) 0.062(3) -0.0092(19) -0.009(2) 0.010(2)
C38 0.044(3) 0.048(2) 0.067(3) 0.007(2) 0.000(2) 0.000(2)
C39 0.037(2) 0.044(2) 0.052(2) 0.0085(18) 0.0011(19) 0.0003(19)
C40 0.0301(18) 0.0213(16) 0.0320(18) -0.0049(13) 0.0057(14) 0.0033(13)
C41 0.0312(19) 0.0261(17) 0.0349(19) -0.0008(14) 0.0066(15) 0.0019(14)
C42 0.0309(19) 0.0326(18) 0.0339(19) -0.0037(15) 0.0083(15) 0.0019(15)
C43 0.0310(18) 0.0242(17) 0.0352(19) -0.0022(14) 0.0028(15) 0.0069(14)
C44 0.041(2) 0.0216(16) 0.0324(18) -0.0010(14) 0.0080(16) 0.0011(14)
C45 0.036(2) 0.0263(17) 0.0315(18) -0.0003(14) 0.0081(15) 0.0045(14)
C46 0.054(2) 0.0329(19) 0.042(2) -0.0008(17) 0.0223(19) 0.0017(16)
C47 0.047(2) 0.0288(19) 0.050(2) -0.0073(17) 0.0116(19) 0.0072(17)
C48 0.036(2) 0.035(2) 0.058(2) -0.0057(16) 0.0194(19) -0.0103(18)
C49 0.0202(16) 0.0290(17) 0.0264(17) 0.0017(13) 0.0004(13) 0.0003(13)
C50 0.053(2) 0.0270(19) 0.050(2) -0.0022(17) 0.011(2) 0.0001(17)
C51 0.057(3) 0.025(2) 0.066(3) -0.0048(18) -0.007(2) 0.0003(19)
C52 0.043(2) 0.041(2) 0.075(3) 0.0076(19) -0.002(2) -0.028(2)
C53 0.047(3) 0.056(3) 0.075(3) 0.002(2) 0.023(2) -0.030(2)
C54 0.034(2) 0.037(2) 0.044(2) 0.0004(16) 0.0124(17) -0.0074(17)
C56 0.039(2) 0.0341(19) 0.0314(19) -0.0034(16) 0.0076(16) 0.0108(15)
C57 0.050(2) 0.042(2) 0.042(2) -0.0134(18) 0.0110(19) 0.0127(18)
C58 0.068(3) 0.040(2) 0.043(2) -0.020(2) 0.005(2) 0.0139(19)
C59 0.081(3) 0.026(2) 0.057(3) -0.007(2) 0.001(3) 0.012(2)
C60 0.078(3) 0.034(2) 0.047(2) 0.012(2) 0.013(2) 0.0063(19)
C61 0.056(3) 0.034(2) 0.037(2) 0.0014(18) 0.0141(19) 0.0122(16)
C62 0.117(4) 0.126(4) 0.122(4) -0.007(4) 0.048(4) -0.006(4)
C63 0.126(4) 0.131(4) 0.122(4) -0.011(4) 0.044(4) -0.006(4)
C64 0.122(4) 0.127(4) 0.117(4) -0.007(4) 0.048(4) -0.009(4)
C65 0.109(4) 0.122(4) 0.118(4) -0.004(4) 0.045(4) -0.005(4)
C66 0.112(4) 0.124(4) 0.122(4) -0.005(4) 0.042(4) 0.001(4)
C67 0.112(4) 0.125(4) 0.122(4) -0.001(4) 0.042(4) -0.002(4)
C62A 0.122(4) 0.127(4) 0.118(4) -0.007(4) 0.044(4) -0.004(4)
C63A 0.119(5) 0.127(5) 0.120(5) -0.005(4) 0.044(4) -0.005(4)
C64A 0.119(5) 0.124(6) 0.120(5) -0.005(5) 0.042(5) -0.003(5)
C65A 0.117(5) 0.126(5) 0.121(5) -0.002(4) 0.041(4) -0.002(5)
C66A 0.115(4) 0.125(4) 0.121(4) -0.001(4) 0.044(4) -0.004(4)
C67A 0.116(4) 0.127(4) 0.118(4) -0.002(3) 0.043(3) -0.005(3)
C62B 0.115(4) 0.124(4) 0.118(4) -0.005(4) 0.047(3) -0.005(4)
C63B 0.113(4) 0.123(5) 0.119(4) -0.003(4) 0.043(4) -0.004(4)
C64B 0.114(4) 0.126(5) 0.120(4) -0.002(4) 0.043(4) -0.003(4)
C65B 0.114(4) 0.123(5) 0.120(4) -0.005(4) 0.043(4) -0.004(4)
C66B 0.114(4) 0.123(4) 0.115(4) -0.008(4) 0.045(3) -0.003(4)
C67B 0.117(4) 0.128(4) 0.118(4) -0.004(4) 0.045(3) -0.004(4)
Cl1 0.0362(5) 0.0524(6) 0.0349(5) -0.0068(4) 0.0184(4) 0.0005(4)
F1 0.0366(11) 0.0312(10) 0.0387(11) 0.0013(8) 0.0211(9) 0.0054(8)
F2 0.0715(16) 0.0377(12) 0.0482(13) 0.0127(11) 0.0322(12) 0.0131(10)
F3 0.120(3) 0.0274(13) 0.0721(19) -0.0088(14) 0.0021(17) 0.0076(12)
F4 0.107(2) 0.0518(16) 0.0735(19) -0.0390(16) 0.0222(17) 0.0207(14)
N1 0.0262(15) 0.0264(14) 0.0350(15) 0.0023(11) 0.0132(12) 0.0053(12)
N3 0.0296(15) 0.0196(13) 0.0284(14) -0.0003(11) 0.0120(12) 0.0012(11)
N4 0.0326(16) 0.0214(14) 0.0326(15) -0.0039(11) 0.0096(13) 0.0032(11)

loop_
_atom_type_symbol
_atom_type_description
_atom_type_scat_dispersion_real
_atom_type_scat_dispersion_imag
_atom_type_scat_source
C C 0.0033 0.0016 'International Tables Vol C Tables 4.2.6.8 and 6.1.1.4'
H H 0.0000 0.0000 'International Tables Vol C Tables 4.2.6.8 and 6.1.1.4'
B B 0.0013 0.0007 'International Tables Vol C Tables 4.2.6.8 and 6.1.1.4'
Cl Cl 0.1484 0.1585 'International Tables Vol C Tables 4.2.6.8 and 6.1.1.4'
F F 0.0171 0.0103 'International Tables Vol C Tables 4.2.6.8 and 6.1.1.4'
N N 0.0061 0.0033 'International Tables Vol C Tables 4.2.6.8 and 6.1.1.4'

loop_
_geom_angle_atom_site_label_1
_geom_angle_atom_site_label_2
_geom_angle_atom_site_label_3
_geom_angle
F1 B1 N1 107.2(3)
F1 B1 N3 107.2(3)
N1 B1 N3 107.0(3)
F1 B1 C49 113.4(3)
N1 B1 C49 111.0(3)
N3 B1 C49 110.7(3)
C56 B2 C25 114.3(3)
C56 B2 C1 114.7(3)
C25 B2 C1 106.8(3)
C56 B2 Cl1 110.1(2)
C25 B2 Cl1 105.5(2)
C1 B2 Cl1 104.7(2)
N1 C1 N2A 106.4(3)
N1 C1 N2 108.9(4)
N1 C1 B2 124.8(3)
N2A C1 B2 128.7(4)
N2 C1 B2 126.1(4)
C3 C2 N2 108.8(5)
C3 C2 C10 126.6(6)
N2 C2 C10 123.9(6)
C2 C3 N1 106.0(5)
C2 C3 C4 129.1(6)
N1 C3 C4 124.7(5)
C5 C4 C9 120.0
C5 C4 C3 121.0(5)
C9 C4 C3 118.5(5)
C6 C5 C4 120.0
C6 C5 H5 120.0
C4 C5 H5 120.0
C5 C6 C7 120.0
C5 C6 H6 120.0
C7 C6 H6 120.0
C8 C7 C6 120.0
C8 C7 H7 120.0
C6 C7 H7 120.0
C7 C8 C9 120.0
C7 C8 H8 120.0
C9 C8 H8 120.0
C8 C9 C4 120.0
C8 C9 H9 120.0
C4 C9 H9 120.0
C11 C10 C15 120.0
C11 C10 C2 120.8(6)
C15 C10 C2 118.6(6)
C12 C11 C10 120.0
C12 C11 H11 120.0
C10 C11 H11 120.0
C13 C12 C11 120.0
C13 C12 H12 120.0
C11 C12 H12 120.0
C12 C13 C14 120.0
C12 C13 H13 120.0
C14 C13 H13 120.0
C15 C14 C13 120.0
C15 C14 H14 120.0
C13 C14 H14 120.0
C14 C15 C10 120.0
C14 C15 H15 120.0
C10 C15 H15 120.0
C17 C16 C21 120.0
C17 C16 N2 118.4(7)
C21 C16 N2 121.3(7)
C18 C17 C16 120.0
C18 C17 C24 118.6(6)
C16 C17 C24 121.1(6)
C19 C18 C17 120.0
C19 C18 H18 120.0
C17 C18 H18 120.0
C18 C19 C20 120.0
C18 C19 C23 121.0(6)
C20 C19 C23 118.9(6)
C19 C20 C21 120.0
C19 C20 H20 120.0
C21 C20 H20 120.0
C20 C21 C16 120.0
C20 C21 C22 118.4(5)
C16 C21 C22 121.3(5)
C21 C22 H22A 109.5
C21 C22 H22B 109.5
H22A C22 H22B 109.5
C21 C22 H22C 109.5
H22A C22 H22C 109.5
H22B C22 H22C 109.5
C19 C23 H23A 109.5
C19 C23 H23B 109.5
H23A C23 H23B 109.5
C19 C23 H23C 109.5
H23A C23 H23C 109.5
H23B C23 H23C 109.5
C17 C24 H24A 109.5
C17 C24 H24B 109.5
H24A C24 H24B 109.5
C17 C24 H24C 109.5
H24A C24 H24C 109.5
H24B C24 H24C 109.5
C1 N2 C2 106.0(5)
C1 N2 C16 126.8(7)
C2 N2 C16 125.2(7)
C3A C2A N2A 103.7(5)
C3A C2A C10A 129.6(5)
N2A C2A C10A 126.7(5)
C2A C3A N1 108.9(4)
C2A C3A C4A 125.0(5)
N1 C3A C4A 126.0(5)
C5A C4A C9A 120.0
C5A C4A C3A 120.2(5)
C9A C4A C3A 119.8(5)
C6A C5A C4A 120.0
C6A C5A H5A 120.0
C4A C5A H5A 120.0
C7A C6A C5A 120.0
C7A C6A H6A 120.0
C5A C6A H6A 120.0
C6A C7A C8A 120.0
C6A C7A H7A 120.0
C8A C7A H7A 120.0
C7A C8A C9A 120.0
C7A C8A H8A 120.0
C9A C8A H8A 120.0
C8A C9A C4A 120.0
C8A C9A H9A 120.0
C4A C9A H9A 120.0
C11A C10A C15A 120.0
C11A C10A C2A 120.9(5)
C15A C10A C2A 119.1(5)
C12A C11A C10A 120.0
C12A C11A H11A 120.0
C10A C11A H11A 120.0
C11A C12A C13A 120.0
C11A C12A H12A 120.0
C13A C12A H12A 120.0
C12A C13A C14A 120.0
C12A C13A H13A 120.0
C14A C13A H13A 120.0
C15A C14A C13A 120.0
C15A C14A H14A 120.0
C13A C14A H14A 120.0
C14A C15A C10A 120.0
C14A C15A H15A 120.0
C10A C15A H15A 120.0
C17A C16A C21A 120.0
C17A C16A N2A 118.8(6)
C21A C16A N2A 120.7(6)
C18A C17A C16A 120.0
C18A C17A C24A 118.8(5)
C16A C17A C24A 121.1(5)
C17A C18A C19A 120.0
C17A C18A H18A 120.0
C19A C18A H18A 120.0
C20A C19A C18A 120.0
C20A C19A C23A 118.6(6)
C18A C19A C23A 121.3(6)
C21A C20A C19A 120.0
C21A C20A H20A 120.0
C19A C20A H20A 120.0
C20A C21A C16A 120.0
C20A C21A C22A 118.9(4)
C16A C21A C22A 120.7(5)
C21A C22A H22D 109.5
C21A C22A H22E 109.5
H22D C22A H22E 109.5
C21A C22A H22F 109.5
H22D C22A H22F 109.5
H22E C22A H22F 109.5
C19A C23A H23D 109.5
C19A C23A H23E 109.5
H23D C23A H23E 109.5
C19A C23A H23F 109.5
H23D C23A H23F 109.5
H23E C23A H23F 109.5
C17A C24A H24D 109.5
C17A C24A H24E 109.5
H24D C24A H24E 109.5
C17A C24A H24F 109.5
H24D C24A H24F 109.5
H24E C24A H24F 109.5
C1 N2A C2A 112.2(4)
C1 N2A C16A 123.9(6)
C2A N2A C16A 122.9(6)
N3 C25 N4 107.5(3)
N3 C25 B2 124.4(3)
N4 C25 B2 127.7(3)
C27 C26 N4 106.2(3)
C27 C26 C34 129.9(3)
N4 C26 C34 123.9(3)
C26 C27 N3 107.9(3)
C26 C27 C28 127.0(3)
N3 C27 C28 124.8(3)
C33 C28 C29 119.1(3)
C33 C28 C27 118.8(3)
C29 C28 C27 122.1(3)
C30 C29 C28 119.7(3)
C30 C29 H29 120.2
C28 C29 H29 120.2
C31 C30 C29 120.8(4)
C31 C30 H30 119.6
C29 C30 H30 119.6
C32 C31 C30 119.9(3)
C32 C31 H31 120.0
C30 C31 H31 120.0
C31 C32 C33 120.3(4)
C31 C32 H32 119.9
C33 C32 H32 119.9
C32 C33 C28 120.2(4)
C32 C33 H33 119.9
C28 C33 H33 119.9
C35 C34 C39 119.4(4)
C35 C34 C26 119.8(3)
C39 C34 C26 120.8(3)
C34 C35 C36 119.7(4)
C34 C35 H35 120.2
C36 C35 H35 120.2
C37 C36 C35 120.2(4)
C37 C36 H36 119.9
C35 C36 H36 119.9
C38 C37 C36 120.2(4)
C38 C37 H37 119.9
C36 C37 H37 119.9
C37 C38 C39 120.0(5)
C37 C38 H38 120.0
C39 C38 H38 120.0
C38 C39 C34 120.5(4)
C38 C39 H39 119.7
C34 C39 H39 119.7
C41 C40 C45 122.4(3)
C41 C40 N4 119.6(3)
C45 C40 N4 118.0(3)
C40 C41 C42 117.3(3)
C40 C41 C48 123.2(3)
C42 C41 C48 119.5(3)
C43 C42 C41 121.8(3)
C43 C42 H42 119.1
C41 C42 H42 119.1
C42 C43 C44 118.8(3)
C42 C43 C47 120.6(3)
C44 C43 C47 120.5(3)
C43 C44 C45 122.2(3)
C43 C44 H44 118.9
C45 C44 H44 118.9
C44 C45 C40 117.3(3)
C44 C45 C46 120.2(3)
C40 C45 C46 122.5(3)
C45 C46 H46A 109.5
C45 C46 H46B 109.5
H46A C46 H46B 109.5
C45 C46 H46C 109.5
H46A C46 H46C 109.5
H46B C46 H46C 109.5
C43 C47 H47A 109.5
C43 C47 H47B 109.5
H47A C47 H47B 109.5
C43 C47 H47C 109.5
H47A C47 H47C 109.5
H47B C47 H47C 109.5
C41 C48 H48A 109.5
C41 C48 H48B 109.5
H48A C48 H48B 109.5
C41 C48 H48C 109.5
H48A C48 H48C 109.5
H48B C48 H48C 109.5
C54 C49 C50 117.0(3)
C54 C49 B1 120.9(3)
C50 C49 B1 122.2(3)
C49 C50 C51 121.2(4)
C49 C50 H50 119.4
C51 C50 H50 119.4
C52 C51 C50 120.4(4)
C52 C51 H51 119.8
C50 C51 H51 119.8
C53 C52 C51 118.9(4)
C53 C52 H52 120.6
C51 C52 H52 120.6
C52 C53 C54 121.4(4)
C52 C53 H53 119.3
C54 C53 H53 119.3
C53 C54 C49 121.1(4)
C53 C54 H54 119.4
C49 C54 H54 119.4
C61 C56 C57 114.3(4)
C61 C56 B2 121.4(3)
C57 C56 B2 124.3(4)
C58 C57 C56 121.9(4)
C58 C57 H57 119.0
C56 C57 H57 119.0
F4 C58 C59 118.8(4)
F4 C58 C57 120.4(5)
C59 C58 C57 120.8(4)
F3 C59 C58 119.8(4)
F3 C59 C60 119.5(5)
C58 C59 C60 120.7(4)
C59 C60 C61 116.5(4)
C59 C60 H60 121.7
C61 C60 H60 121.7
F2 C61 C56 117.6(3)
F2 C61 C60 116.7(4)
C56 C61 C60 125.7(4)
C63 C62 C67 120.0
C63 C62 H62 120.0
C67 C62 H62 120.0
C64 C63 C62 120.0
C64 C63 H63 120.0
C62 C63 H63 120.0
C63 C64 C65 120.0
C63 C64 H64 120.0
C65 C64 H64 120.0
C66 C65 C64 120.0
C66 C65 H65 120.0
C64 C65 H65 120.0
C65 C66 C67 120.0
C65 C66 H66 120.0
C67 C66 H66 120.0
C66 C67 C62 120.0
C66 C67 H67 120.0
C62 C67 H67 120.0
C63A C62A C67A 120.0
C63A C62A H62A 120.0
C67A C62A H62A 120.0
C62A C63A C64A 120.0
C62A C63A H63A 120.0
C64A C63A H63A 120.0
C65A C64A C63A 120.0
C65A C64A H64A 120.0
C63A C64A H64A 120.0
C66A C65A C64A 120.0
C66A C65A H65A 120.0
C64A C65A H65A 120.0
C67A C66A C65A 120.0
C67A C66A H66A 120.0
C65A C66A H66A 120.0
C66A C67A C62A 120.0
C66A C67A H67A 120.0
C62A C67A H67A 120.0
C63B C62B C67B 120.0
C63B C62B H62B 120.0
C67B C62B H62B 120.0
C64B C63B C62B 120.0
C64B C63B H63B 120.0
C62B C63B H63B 120.0
C65B C64B C63B 120.0
C65B C64B H64B 120.0
C63B C64B H64B 120.0
C64B C65B C66B 120.0
C64B C65B H65B 120.0
C66B C65B H65B 120.0
C67B C66B C65B 120.0
C67B C66B H66B 120.0
C65B C66B H66B 120.0
C66B C67B C62B 120.0
C66B C67B H67B 120.0
C62B C67B H67B 120.0
C1 N1 C3 109.6(4)
C1 N1 C3A 108.1(3)
C1 N1 B1 127.5(3)
C3 N1 B1 122.7(4)
C3A N1 B1 123.5(3)
C25 N3 C27 109.1(3)
C25 N3 B1 127.5(3)
C27 N3 B1 123.4(3)
C25 N4 C26 109.2(3)
C25 N4 C40 125.8(3)
C26 N4 C40 124.8(3)

loop_
_geom_bond_atom_site_label_1
_geom_bond_atom_site_label_2
_geom_bond_distance
B1 F1 1.402(4)
B1 N1 1.573(4)
B1 N3 1.580(5)
B1 C49 1.601(5)
B2 C56 1.613(5)
B2 C25 1.614(5)
B2 C1 1.615(5)
B2 Cl1 1.912(4)
C1 N1 1.339(4)
C1 N2A 1.350(6)
C1 N2 1.364(7)
C2 C3 1.363(7)
C2 N2 1.407(7)
C2 C10 1.470(6)
C3 N1 1.383(7)
C3 C4 1.489(6)
C4 C5 1.39
C4 C9 1.39
C5 C6 1.39
C5 H5 0.95
C6 C7 1.39
C6 H6 0.95
C7 C8 1.39
C7 H7 0.95
C8 C9 1.39
C8 H8 0.95
C9 H9 0.95
C10 C11 1.39
C10 C15 1.39
C11 C12 1.39
C11 H11 0.95
C12 C13 1.39
C12 H12 0.95
C13 C14 1.39
C13 H13 0.95
C14 C15 1.39
C14 H14 0.95
C15 H15 0.95
C16 C17 1.39
C16 C21 1.39
C16 N2 1.459(6)
C17 C18 1.39
C17 C24 1.525(8)
C18 C19 1.39
C18 H18 0.95
C19 C20 1.39
C19 C23 1.519(7)
C20 C21 1.39
C20 H20 0.95
C21 C22 1.523(9)
C22 H22A 0.98
C22 H22B 0.98
C22 H22C 0.98
C23 H23A 0.98
C23 H23B 0.98
C23 H23C 0.98
C24 H24A 0.98
C24 H24B 0.98
C24 H24C 0.98
C2A C3A 1.366(7)
C2A N2A 1.388(7)
C2A C10A 1.497(6)
C3A N1 1.409(6)
C3A C4A 1.489(6)
C4A C5A 1.39
C4A C9A 1.39
C5A C6A 1.39
C5A H5A 0.95
C6A C7A 1.39
C6A H6A 0.95
C7A C8A 1.39
C7A H7A 0.95
C8A C9A 1.39
C8A H8A 0.95
C9A H9A 0.95
C10A C11A 1.39
C10A C15A 1.39
C11A C12A 1.39
C11A H11A 0.95
C12A C13A 1.39
C12A H12A 0.95
C13A C14A 1.39
C13A H13A 0.95
C14A C15A 1.39
C14A H14A 0.95
C15A H15A 0.95
C16A C17A 1.39
C16A C21A 1.39
C16A N2A 1.431(5)
C17A C18A 1.39
C17A C24A 1.525(8)
C18A C19A 1.39
C18A H18A 0.95
C19A C20A 1.39
C19A C23A 1.512(7)
C20A C21A 1.39
C20A H20A 0.95
C21A C22A 1.535(8)
C22A H22D 0.98
C22A H22E 0.98
C22A H22F 0.98
C23A H23D 0.98
C23A H23E 0.98
C23A H23F 0.98
C24A H24D 0.98
C24A H24E 0.98
C24A H24F 0.98
C25 N3 1.342(4)
C25 N4 1.355(4)
C26 C27 1.357(5)
C26 N4 1.400(4)
C26 C34 1.481(5)
C27 N3 1.389(4)
C27 C28 1.485(4)
C28 C33 1.390(5)
C28 C29 1.391(5)
C29 C30 1.386(5)
C29 H29 0.95
C30 C31 1.372(6)
C30 H30 0.95
C31 C32 1.370(6)
C31 H31 0.95
C32 C33 1.385(5)
C32 H32 0.95
C33 H33 0.95
C34 C35 1.385(5)
C34 C39 1.390(6)
C35 C36 1.396(6)
C35 H35 0.95
C36 C37 1.382(7)
C36 H36 0.95
C37 C38 1.369(7)
C37 H37 0.95
C38 C39 1.385(6)
C38 H38 0.95
C39 H39 0.95
C40 C41 1.395(5)
C40 C45 1.401(5)
C40 N4 1.451(4)
C41 C42 1.399(5)
C41 C48 1.509(5)
C42 C43 1.383(5)
C42 H42 0.95
C43 C44 1.383(5)
C43 C47 1.511(5)
C44 C45 1.389(5)
C44 H44 0.95
C45 C46 1.504(5)
C46 H46A 0.98
C46 H46B 0.98
C46 H46C 0.98
C47 H47A 0.98
C47 H47B 0.98
C47 H47C 0.98
C48 H48A 0.98
C48 H48B 0.98
C48 H48C 0.98
C49 C54 1.387(5)
C49 C50 1.391(5)
C50 C51 1.398(6)
C50 H50 0.95
C51 C52 1.372(7)
C51 H51 0.95
C52 C53 1.357(7)
C52 H52 0.95
C53 C54 1.387(6)
C53 H53 0.95
C54 H54 0.95
C56 C61 1.379(6)
C56 C57 1.406(5)
C57 C58 1.366(6)
C57 H57 0.95
C58 F4 1.354(5)
C58 C59 1.365(7)
C59 F3 1.357(5)
C59 C60 1.380(7)
C60 C61 1.383(6)
C60 H60 0.95
C61 F2 1.373(4)
C62 C63 1.39
C62 C67 1.39
C62 H62 0.95
C63 C64 1.39
C63 H63 0.95
C64 C65 1.39
C64 H64 0.95
C65 C66 1.39
C65 H65 0.95
C66 C67 1.39
C66 H66 0.95
C67 H67 0.95
C62A C63A 1.39
C62A C67A 1.39
C62A H62A 0.95
C63A C64A 1.39
C63A H63A 0.95
C64A C65A 1.39
C64A H64A 0.95
C65A C66A 1.39
C65A H65A 0.95
C66A C67A 1.39
C66A H66A 0.95
C67A H67A 0.95
C62B C63B 1.39
C62B C67B 1.39
C62B H62B 0.95
C63B C64B 1.39
C63B H63B 0.95
C64B C65B 1.39
C64B H64B 0.95
C65B C66B 1.39
C65B H65B 0.95
C66B C67B 1.39
C66B H66B 0.95
C67B H67B 0.95
